data_7133250
loop_
_publ_author_name
'Teng, Qian'
'Gao, Ran'
'Bao, Song-Song'
'Zheng, Li-Min'

_publ_section_title
;
 Cu<sub>12</sub>-cluster-based metal-organic framework as a metastable
 intermediate in the formation of a layered copper phosphonate.
;
_journal_issue 60
_journal_name_full 'Chemical communications (Cambridge, England)'
_journal_page_first 7765
_journal_page_last 7768
_journal_paper_doi 10.1039/d4cc00550c
_journal_volume 60
_journal_year 2024
_chemical_absolute_configuration rm
_chemical_formula_moiety '2(C9 H16 Cu2 N O9 P S), 2(C0.50 H2 O0.50), H2 O'
_chemical_formula_sum 'C9.5 H19 Cu2 N O10 P S'
_chemical_formula_weight 497.37
_space_group_crystal_system orthorhombic
_space_group_IT_number 19
_space_group_name_Hall 'P 2ac 2ab'
_space_group_name_H-M_alt 'P 21 21 21'
_atom_sites_solution_hydrogens mixed
_audit_creation_method SHELXL-2018/3
_audit_update_record
;
2024-05-29 deposited with the CCDC.	2024-06-24 downloaded from the CCDC.
;
_cell_angle_alpha 90
_cell_angle_beta 90
_cell_angle_gamma 90
_cell_formula_units_Z 4
_cell_length_a 7.0932(3)
_cell_length_b 7.3733(4)
_cell_length_c 31.2935(15)
_cell_measurement_reflns_used 8849
_cell_measurement_temperature 193(2)
_cell_measurement_theta_max 27.480
_cell_measurement_theta_min 5.838
_cell_volume 1636.66(14)
_computing_cell_refinement 'APEX 3'
_computing_data_collection 'APEX 3'
_computing_data_reduction "'APEX 3"
_computing_molecular_graphics SHELXTL
_computing_publication_material SHELXTL
_computing_structure_refinement 'SHELXL-2018/3 (Sheldrick, 2018)'
_computing_structure_solution 'SHELXT 2018/2 (Sheldrick, 2018)'
_diffrn_ambient_temperature 193(2)
_diffrn_detector_area_resol_mean 4K
_diffrn_measured_fraction_theta_full 0.998
_diffrn_measured_fraction_theta_max 0.998
_diffrn_measurement_device_type 'Bruker D8 with TXS'
_diffrn_measurement_method CCD
_diffrn_radiation_type MoK\a
_diffrn_radiation_wavelength 0.71073
_diffrn_reflns_av_R_equivalents 0.0344
_diffrn_reflns_av_unetI/netI 0.0293
_diffrn_reflns_Laue_measured_fraction_full 0.998
_diffrn_reflns_Laue_measured_fraction_max 0.998
_diffrn_reflns_limit_h_max 8
_diffrn_reflns_limit_h_min -8
_diffrn_reflns_limit_k_max 7
_diffrn_reflns_limit_k_min -8
_diffrn_reflns_limit_l_max 37
_diffrn_reflns_limit_l_min -37
_diffrn_reflns_number 12005
_diffrn_reflns_point_group_measured_fraction_full 0.999
_diffrn_reflns_point_group_measured_fraction_max 0.999
_diffrn_reflns_theta_full 25.024
_diffrn_reflns_theta_max 25.024
_diffrn_reflns_theta_min 2.838
_exptl_absorpt_coefficient_mu 2.876
_exptl_absorpt_correction_T_max 0.7456
_exptl_absorpt_correction_T_min 0.5528
_exptl_absorpt_correction_type multi-scan
_exptl_absorpt_process_details
;
 SADABS 2016/2: Krause, L., Herbst-Irmer, R., Sheldrick G.M. & Stalke D.,
 J. Appl. Cryst. 48 (2015) 3-10
;
_exptl_crystal_colour green
_exptl_crystal_density_diffrn 2.018
_exptl_crystal_description sheet-like
_exptl_crystal_F_000 1008
_exptl_crystal_size_max 0.200
_exptl_crystal_size_mid 0.080
_exptl_crystal_size_min 0.020
_refine_diff_density_max 0.387
_refine_diff_density_min -0.562
_refine_diff_density_rms 0.069
_refine_ls_abs_structure_details
;
 Flack x determined using 1077 quotients [(I+)-(I-)]/[(I+)+(I-)]
 (Parsons, Flack and Wagner, Acta Cryst. B69 (2013) 249-259).
;
_refine_ls_abs_structure_Flack 0.015(7)
_refine_ls_extinction_method none
_refine_ls_goodness_of_fit_ref 1.079
_refine_ls_hydrogen_treatment constr
_refine_ls_matrix_type full
_refine_ls_number_parameters 246
_refine_ls_number_reflns 2888
_refine_ls_number_restraints 20
_refine_ls_restrained_S_all 1.079
_refine_ls_R_factor_all 0.0250
_refine_ls_R_factor_gt 0.0230
_refine_ls_shift/su_max 0.001
_refine_ls_shift/su_mean 0.000
_refine_ls_structure_factor_coef Fsqd
_refine_ls_weighting_details 'w=1/[\s^2^(Fo^2^)+(0.0276P)^2^+1.2269P] where P=(Fo^2^+2Fc^2^)/3'
_refine_ls_weighting_scheme calc
_refine_ls_wR_factor_gt 0.0596
_refine_ls_wR_factor_ref 0.0611
_reflns_Friedel_coverage 0.689
_reflns_Friedel_fraction_full 1.000
_reflns_Friedel_fraction_max 1.000
_reflns_number_gt 2750
_reflns_number_total 2888
_reflns_threshold_expression 'I > 2\s(I)'
_cod_data_source_file d4cc00550c2.cif
_cod_data_source_block 2
_cod_depositor_comments 'Adding full bibliography for 7133249--7133250.cif.'
_cod_original_formula_sum 'C9.50 H19 Cu2 N O10 P S'
_cod_database_code 7133250
_shelx_shelxl_version_number 2018/3
_shelx_space_group_comment
;
The symmetry employed for this shelxl refinement is uniquely defined
by the following loop, which should always be used as a source of
symmetry information in preference to the above space-group names.
They are only intended as comments.
;
_shelx_estimated_absorpt_t_min 0.597
_shelx_estimated_absorpt_t_max 0.945

loop_
_space_group_symop_operation_xyz
'x, y, z'
'-x+1/2, -y, z+1/2'
'-x, y+1/2, -z+1/2'
'x+1/2, -y+1/2, -z'

loop_
_atom_site_label
_atom_site_type_symbol
_atom_site_fract_x
_atom_site_fract_y
_atom_site_fract_z
_atom_site_U_iso_or_equiv
_atom_site_adp_type
_atom_site_occupancy
_atom_site_site_symmetry_order
_atom_site_calc_flag
_atom_site_refinement_flags_posn
_atom_site_refinement_flags_adp
_atom_site_refinement_flags_occupancy
_atom_site_disorder_assembly
_atom_site_disorder_group
Cu1 Cu 0.64114(7) 0.75006(7) 0.50051(2) 0.01074(13) Uani 1 1 d . . . . .
P1 P 0.39147(16) 0.41246(13) 0.46558(3) 0.0094(2) Uani 1 1 d . . . . .
S1 S 0.88575(14) 0.74040(14) 0.40795(3) 0.0137(2) Uani 1 1 d . . . . .
O1 O 0.5672(4) 0.5072(4) 0.48193(9) 0.0144(7) Uani 1 1 d . . . . .
O2 O 0.3899(4) 0.2116(4) 0.47465(9) 0.0151(6) Uani 1 1 d . . . . .
O3 O 0.2123(4) 0.5077(4) 0.47942(10) 0.0133(6) Uani 1 1 d . . . . .
O4 O 0.7166(4) 0.8199(4) 0.42825(10) 0.0181(7) Uani 1 1 d . . . . .
O5 O 0.8848(5) 0.5407(4) 0.41552(9) 0.0178(6) Uani 1 1 d . . . . .
O6 O 0.8836(5) 0.7737(4) 0.36194(8) 0.0199(6) Uani 1 1 d . . . . .
O7 O 1.0581(4) 0.8181(4) 0.42701(10) 0.0189(7) Uani 1 1 d . . . . .
O8 O 0.8907(4) 0.6398(3) 0.50891(8) 0.0116(5) Uani 1 1 d . . . . .
H8A H 0.891774 0.594188 0.539001 0.014 Uiso 1 1 calc R U . . .
N1 N 0.3918(6) 0.6273(4) 0.39549(10) 0.0174(7) Uani 1 1 d . . . . .
H1C H 0.472002 0.689699 0.412787 0.021 Uiso 1 1 calc R U . . .
H1D H 0.273347 0.668901 0.400861 0.021 Uiso 1 1 calc R U . . .
C1 C 0.3995(7) 0.4305(5) 0.40797(12) 0.0161(8) Uani 1 1 d . . . . .
H1A H 0.517171 0.375051 0.397080 0.019 Uiso 1 1 calc R U . . .
H1B H 0.291338 0.364850 0.395288 0.019 Uiso 1 1 calc R U . . .
C2 C 0.4404(7) 0.6729(7) 0.34949(14) 0.0233(11) Uani 1 1 d . . . . .
H2 H 0.580883 0.668630 0.347020 0.028 Uiso 1 1 calc R U . . .
C3 C 0.3812(10) 0.8704(6) 0.34248(16) 0.0340(12) Uani 1 1 d . . . . .
H3A H 0.243639 0.880004 0.344291 0.051 Uiso 1 1 calc R U . . .
H3B H 0.423256 0.910605 0.314196 0.051 Uiso 1 1 calc R U . . .
H3C H 0.438851 0.947048 0.364486 0.051 Uiso 1 1 calc R U . . .
C4 C 0.3623(7) 0.5396(7) 0.31724(13) 0.0231(11) Uani 1 1 d . . . . .
C5 C 0.4788(8) 0.4019(7) 0.30304(15) 0.0315(12) Uani 1 1 d . . . . .
H5 H 0.600160 0.387477 0.315423 0.038 Uiso 1 1 calc R U . . .
C6 C 0.4213(10) 0.2845(8) 0.27104(16) 0.0416(15) Uani 1 1 d . . . . .
H6 H 0.502523 0.189708 0.261880 0.050 Uiso 1 1 calc R U . . .
C7 C 0.2490(10) 0.3048(10) 0.2527(2) 0.057(2) Uani 1 1 d . . . . .
H7 H 0.210839 0.226970 0.230122 0.069 Uiso 1 1 calc R U . . .
C8 C 0.1308(10) 0.4381(12) 0.2671(2) 0.075(2) Uani 1 1 d . . . . .
H8 H 0.008884 0.449697 0.254773 0.090 Uiso 1 1 calc R U . . .
C9 C 0.1850(9) 0.5564(10) 0.29911(19) 0.0486(17) Uani 1 1 d . . . . .
H9 H 0.101252 0.648480 0.308613 0.058 Uiso 1 1 calc R U . . .
Cu2 Cu 0.89398(8) 0.41641(7) 0.47145(2) 0.01368(13) Uani 1 1 d . . . . .
O1W O 0.9432(10) 0.2023(10) 0.4367(3) 0.0244(15) Uani 0.65 1 d . . P A 1
H1WA H 0.986266 0.097862 0.447913 0.037 Uiso 0.65 1 d R U P A 1
H1WB H 0.888817 0.186562 0.410933 0.037 Uiso 0.65 1 d R U P A 1
O1W' O 0.8440(18) 0.201(2) 0.4362(5) 0.028(3) Uani 0.35 1 d . . P A 2
H1WC H 0.938630 0.124729 0.429605 0.043 Uiso 0.35 1 d R U P A 2
H1WD H 0.752690 0.203889 0.416204 0.043 Uiso 0.35 1 d R U P A 2
O2W O 0.875(2) 0.1540(18) 0.3504(4) 0.047(3) Uani 0.5 1 d . U P B 1
H2WA H 0.908701 0.047795 0.343052 0.071 Uiso 0.5 1 d R U P B 1
H2WB H 0.938451 0.231675 0.336362 0.071 Uiso 0.5 1 d R U P B 1
C10 C 0.9280(18) 0.224(2) 0.3331(4) 0.050(4) Uani 0.5 1 d D U P C 2
H10A H 1.048937 0.160615 0.335727 0.075 Uiso 0.5 1 calc R U P C 2
H10B H 0.943998 0.351344 0.341198 0.075 Uiso 0.5 1 calc R U P C 2
H10C H 0.883807 0.216687 0.303482 0.075 Uiso 0.5 1 calc R U P C 2
O9 O 0.7933(13) 0.1411(16) 0.3606(3) 0.032(2) Uani 0.5 1 d D U P C 2
H9B H 0.769715 0.035285 0.351210 0.047 Uiso 0.5 1 d R U P C 2

loop_
_atom_site_aniso_label
_atom_site_aniso_U_11
_atom_site_aniso_U_22
_atom_site_aniso_U_33
_atom_site_aniso_U_23
_atom_site_aniso_U_13
_atom_site_aniso_U_12
Cu1 0.0062(2) 0.0076(2) 0.0184(2) -0.00126(19) -0.00056(16) 0.00020(17)
P1 0.0075(5) 0.0078(5) 0.0127(5) 0.0001(4) 0.0004(4) 0.0006(5)
S1 0.0124(4) 0.0135(5) 0.0151(5) 0.0010(4) 0.0001(4) 0.0001(5)
O1 0.0095(15) 0.0115(14) 0.0223(15) -0.0007(12) -0.0034(12) 0.0008(11)
O2 0.0148(13) 0.0097(13) 0.0209(14) -0.0005(11) 0.0000(14) 0.0004(14)
O3 0.0098(15) 0.0083(13) 0.0219(16) -0.0040(13) 0.0007(13) -0.0004(12)
O4 0.0174(17) 0.0185(17) 0.0183(15) 0.0000(13) 0.0025(13) 0.0059(13)
O5 0.0240(15) 0.0097(13) 0.0195(14) -0.0011(11) 0.0007(15) 0.0012(14)
O6 0.0202(15) 0.0239(15) 0.0157(13) 0.0023(13) 0.0018(13) 0.0010(17)
O7 0.0178(17) 0.0177(16) 0.0214(15) 0.0032(13) -0.0015(13) -0.0048(12)
O8 0.0079(13) 0.0110(13) 0.0161(13) 0.0010(11) 0.0007(13) -0.0004(13)
N1 0.0164(17) 0.0167(18) 0.0191(17) 0.0008(15) -0.0009(17) -0.0013(17)
C1 0.0197(19) 0.0123(19) 0.0164(18) -0.0002(17) -0.001(2) -0.003(2)
C2 0.021(3) 0.031(3) 0.017(2) 0.003(2) 0.0049(19) -0.004(2)
C3 0.049(3) 0.023(2) 0.030(2) 0.006(2) 0.002(3) -0.002(3)
C4 0.024(3) 0.030(3) 0.015(2) 0.0021(19) 0.0030(19) -0.001(2)
C5 0.039(3) 0.033(3) 0.022(2) 0.004(2) 0.002(2) 0.013(3)
C6 0.066(4) 0.030(3) 0.029(3) -0.006(2) 0.009(3) 0.006(3)
C7 0.064(5) 0.066(5) 0.042(4) -0.029(3) -0.009(3) 0.000(4)
C8 0.051(5) 0.103(6) 0.071(5) -0.042(5) -0.033(4) 0.015(5)
C9 0.036(3) 0.063(4) 0.047(3) -0.024(3) -0.012(3) 0.016(3)
Cu2 0.0167(3) 0.0075(2) 0.0169(2) -0.0006(2) 0.0002(2) 0.0000(3)
O1W 0.040(4) 0.009(3) 0.024(3) -0.003(2) -0.008(4) 0.008(4)
O1W' 0.036(7) 0.019(6) 0.030(7) -0.008(5) 0.007(8) -0.003(8)
O2W 0.073(9) 0.033(5) 0.035(6) 0.003(4) 0.005(6) 0.003(7)
C10 0.049(7) 0.046(7) 0.055(7) 0.012(6) 0.004(6) -0.007(6)
O9 0.033(6) 0.027(4) 0.035(6) 0.000(4) -0.004(4) -0.002(4)

loop_
_atom_type_symbol
_atom_type_description
_atom_type_scat_dispersion_real
_atom_type_scat_dispersion_imag
_atom_type_scat_source
C C 0.0033 0.0016 'International Tables Vol C Tables 4.2.6.8 and 6.1.1.4'
H H 0.0000 0.0000 'International Tables Vol C Tables 4.2.6.8 and 6.1.1.4'
Cu Cu 0.3201 1.2651 'International Tables Vol C Tables 4.2.6.8 and 6.1.1.4'
N N 0.0061 0.0033 'International Tables Vol C Tables 4.2.6.8 and 6.1.1.4'
O O 0.0106 0.0060 'International Tables Vol C Tables 4.2.6.8 and 6.1.1.4'
P P 0.1023 0.0942 'International Tables Vol C Tables 4.2.6.8 and 6.1.1.4'
S S 0.1246 0.1234 'International Tables Vol C Tables 4.2.6.8 and 6.1.1.4'

loop_
_geom_angle_atom_site_label_1
_geom_angle_atom_site_label_2
_geom_angle_atom_site_label_3
_geom_angle
_geom_angle_site_symmetry_1
_geom_angle_site_symmetry_3
_geom_angle_publ_flag
O1 Cu1 O3 178.53(14) . 4_566 ?
O1 Cu1 O8 84.39(11) . . ?
O3 Cu1 O8 95.86(12) 4_566 . ?
O1 Cu1 O8 95.23(11) . 4_466 ?
O3 Cu1 O8 84.54(11) 4_566 4_466 ?
O8 Cu1 O8 179.09(3) . 4_466 ?
O1 Cu1 O4 88.63(12) . . ?
O3 Cu1 O4 92.82(12) 4_566 . ?
O8 Cu1 O4 90.80(11) . . ?
O8 Cu1 O4 88.36(11) 4_466 . ?
O1 Cu1 O7 91.35(12) . 4_466 ?
O3 Cu1 O7 87.20(12) 4_566 4_466 ?
O8 Cu1 O7 90.47(11) . 4_466 ?
O8 Cu1 O7 90.36(11) 4_466 4_466 ?
O4 Cu1 O7 178.72(12) . 4_466 ?
O2 P1 O3 113.28(18) . . ?
O2 P1 O1 113.23(18) . . ?
O3 P1 O1 112.30(15) . . ?
O2 P1 C1 105.06(17) . . ?
O3 P1 C1 106.09(19) . . ?
O1 P1 C1 106.05(19) . . ?
O6 S1 O7 110.00(19) . . ?
O6 S1 O4 110.38(19) . . ?
O7 S1 O4 110.14(17) . . ?
O6 S1 O5 108.81(18) . . ?
O7 S1 O5 108.81(18) . . ?
O4 S1 O5 108.65(19) . . ?
P1 O1 Cu1 137.91(18) . . ?
P1 O1 Cu2 127.59(17) . . ?
Cu1 O1 Cu2 92.10(11) . . ?
P1 O2 Cu2 130.06(17) . 4_456 ?
P1 O3 Cu1 136.90(18) . 4_466 ?
P1 O3 Cu2 129.62(16) . 1_455 ?
Cu1 O3 Cu2 92.69(11) 4_466 1_455 ?
S1 O4 Cu1 120.32(17) . . ?
S1 O5 Cu2 126.75(17) . . ?
S1 O7 Cu1 120.33(17) . 4_566 ?
Cu1 O8 Cu1 128.31(14) . 4_566 ?
Cu1 O8 Cu2 105.66(13) . . ?
Cu1 O8 Cu2 103.77(13) 4_566 . ?
Cu1 O8 H8A 105.8 . . ?
Cu1 O8 H8A 105.8 4_566 . ?
Cu2 O8 H8A 105.8 . . ?
C1 N1 C2 116.9(3) . . ?
C1 N1 H1C 108.1 . . ?
C2 N1 H1C 108.1 . . ?
C1 N1 H1D 108.1 . . ?
C2 N1 H1D 108.1 . . ?
H1C N1 H1D 107.3 . . ?
N1 C1 P1 109.2(3) . . ?
N1 C1 H1A 109.8 . . ?
P1 C1 H1A 109.8 . . ?
N1 C1 H1B 109.8 . . ?
P1 C1 H1B 109.8 . . ?
H1A C1 H1B 108.3 . . ?
C4 C2 N1 113.9(4) . . ?
C4 C2 C3 115.0(4) . . ?
N1 C2 C3 106.5(4) . . ?
C4 C2 H2 107.0 . . ?
N1 C2 H2 107.0 . . ?
C3 C2 H2 107.0 . . ?
C2 C3 H3A 109.5 . . ?
C2 C3 H3B 109.5 . . ?
H3A C3 H3B 109.5 . . ?
C2 C3 H3C 109.5 . . ?
H3A C3 H3C 109.5 . . ?
H3B C3 H3C 109.5 . . ?
C5 C4 C9 118.4(5) . . ?
C5 C4 C2 118.2(4) . . ?
C9 C4 C2 123.2(5) . . ?
C4 C5 C6 121.0(5) . . ?
C4 C5 H5 119.5 . . ?
C6 C5 H5 119.5 . . ?
C7 C6 C5 120.1(6) . . ?
C7 C6 H6 120.0 . . ?
C5 C6 H6 120.0 . . ?
C6 C7 C8 119.5(6) . . ?
C6 C7 H7 120.3 . . ?
C8 C7 H7 120.3 . . ?
C7 C8 C9 121.4(6) . . ?
C7 C8 H8 119.3 . . ?
C9 C8 H8 119.3 . . ?
C8 C9 C4 119.6(6) . . ?
C8 C9 H9 120.2 . . ?
C4 C9 H9 120.2 . . ?
O2 Cu2 O1W 95.4(3) 4_556 . ?
O2 Cu2 O1W' 95.3(5) 4_556 . ?
O2 Cu2 O5 176.83(14) 4_556 . ?
O1W Cu2 O5 83.5(3) . . ?
O1W' Cu2 O5 82.6(5) . . ?
O2 Cu2 O8 83.79(11) 4_556 . ?
O1W Cu2 O8 170.3(2) . . ?
O1W' Cu2 O8 168.9(4) . . ?
O5 Cu2 O8 97.77(11) . . ?
O2 Cu2 O3 93.51(12) 4_556 1_655 ?
O1W Cu2 O3 96.8(2) . 1_655 ?
O5 Cu2 O3 89.58(12) . 1_655 ?
O8 Cu2 O3 73.66(11) . 1_655 ?
O2 Cu2 O1 90.14(12) 4_556 . ?
O1W Cu2 O1 117.9(2) . . ?
O1W' Cu2 O1 97.2(4) . . ?
O5 Cu2 O1 87.74(12) . . ?
O8 Cu2 O1 71.76(11) . . ?
O3 Cu2 O1 144.59(9) 1_655 . ?
Cu2 O1W H1WA 122.3 . . ?
Cu2 O1W H1WB 121.8 . . ?
H1WA O1W H1WB 112.7 . . ?
Cu2 O1W' H1WC 120.0 . . ?
Cu2 O1W' H1WD 120.1 . . ?
H1WC O1W' H1WD 113.0 . . ?
H2WA O2W H2WB 109.5 . . ?
O9 C10 H10A 109.5 . . ?
O9 C10 H10B 109.5 . . ?
H10A C10 H10B 109.5 . . ?
O9 C10 H10C 109.5 . . ?
H10A C10 H10C 109.5 . . ?
H10B C10 H10C 109.5 . . ?
C10 O9 H9B 108.6 . . ?

loop_
_geom_bond_atom_site_label_1
_geom_bond_atom_site_label_2
_geom_bond_distance
_geom_bond_site_symmetry_2
_geom_bond_publ_flag
Cu1 O1 1.954(3) . ?
Cu1 O3 1.960(3) 4_566 ?
Cu1 O8 1.966(3) . ?
Cu1 O8 1.975(3) 4_466 ?
Cu1 O4 2.380(3) . ?
Cu1 O7 2.397(3) 4_466 ?
P1 O2 1.508(3) . ?
P1 O3 1.515(3) . ?
P1 O1 1.518(3) . ?
P1 C1 1.809(4) . ?
S1 O6 1.461(3) . ?
S1 O7 1.476(3) . ?
S1 O4 1.479(3) . ?
S1 O5 1.491(3) . ?
O1 Cu2 2.435(3) . ?
O2 Cu2 1.933(3) 4_456 ?
O3 Cu2 2.369(3) 1_455 ?
O5 Cu2 1.977(3) . ?
O8 Cu2 2.022(3) . ?
O8 H8A 1.0000 . ?
N1 C1 1.504(5) . ?
N1 C2 1.518(5) . ?
N1 H1C 0.9100 . ?
N1 H1D 0.9100 . ?
C1 H1A 0.9900 . ?
C1 H1B 0.9900 . ?
C2 C4 1.513(6) . ?
C2 C3 1.531(7) . ?
C2 H2 1.0000 . ?
C3 H3A 0.9800 . ?
C3 H3B 0.9800 . ?
C3 H3C 0.9800 . ?
C4 C5 1.383(7) . ?
C4 C9 1.385(7) . ?
C5 C6 1.385(7) . ?
C5 H5 0.9500 . ?
C6 C7 1.358(9) . ?
C6 H6 0.9500 . ?
C7 C8 1.368(10) . ?
C7 H7 0.9500 . ?
C8 C9 1.384(9) . ?
C8 H8 0.9500 . ?
C9 H9 0.9500 . ?
Cu2 O1W 1.950(7) . ?
Cu2 O1W' 1.965(15) . ?
O1W H1WA 0.8999 . ?
O1W H1WB 0.9001 . ?
O1W' H1WC 0.9005 . ?
O1W' H1WD 0.9006 . ?
O2W H2WA 0.8500 . ?
O2W H2WB 0.8501 . ?
C10 O9 1.422(10) . ?
C10 H10A 0.9800 . ?
C10 H10B 0.9800 . ?
C10 H10C 0.9800 . ?
O9 H9B 0.8500 . ?

loop_
_geom_hbond_atom_site_label_D
_geom_hbond_atom_site_label_H
_geom_hbond_atom_site_label_A
_geom_hbond_distance_DH
_geom_hbond_distance_HA
_geom_hbond_distance_DA
_geom_hbond_angle_DHA
_geom_hbond_site_symmetry_A
_geom_hbond_publ_flag
N1 H1C O4 0.91 2.04 2.894(5) 155.5 . yes
N1 H1D O7 0.91 2.05 2.925(5) 160.3 1_455 yes
C2 H2 S1 1.00 2.93 3.684(5) 132.8 . yes
C2 H2 O6 1.00 2.33 3.254(6) 153.2 . yes
O1W^a H1WA^a O7 0.90 2.22 2.963(8) 139.1 1_545 yes
O1W^a H1WB^a O2W^a 0.90 1.91 2.766(14) 157.5 . yes
O2W^a H2WA^a O6 0.85 2.11 2.828(14) 141.4 1_545 yes
O9^b H9B^b O6 0.85 2.12 2.784(12) 135.0 1_545 yes

loop_
_geom_torsion_atom_site_label_1
_geom_torsion_atom_site_label_2
_geom_torsion_atom_site_label_3
_geom_torsion_atom_site_label_4
_geom_torsion
_geom_torsion_site_symmetry_1
_geom_torsion_site_symmetry_2
_geom_torsion_site_symmetry_3
_geom_torsion_site_symmetry_4
_geom_torsion_publ_flag
O2 P1 O1 Cu1 -153.9(2) . . . . ?
O3 P1 O1 Cu1 -24.1(3) . . . . ?
C1 P1 O1 Cu1 91.4(3) . . . . ?
O2 P1 O1 Cu2 48.9(3) . . . . ?
O3 P1 O1 Cu2 178.8(2) . . . . ?
C1 P1 O1 Cu2 -65.8(2) . . . . ?
O3 P1 O2 Cu2 -67.9(3) . . . 4_456 ?
O1 P1 O2 Cu2 61.5(3) . . . 4_456 ?
C1 P1 O2 Cu2 176.8(2) . . . 4_456 ?
O2 P1 O3 Cu1 150.2(2) . . . 4_466 ?
O1 P1 O3 Cu1 20.3(3) . . . 4_466 ?
C1 P1 O3 Cu1 -95.1(3) . . . 4_466 ?
O2 P1 O3 Cu2 -42.9(3) . . . 1_455 ?
O1 P1 O3 Cu2 -172.8(2) . . . 1_455 ?
C1 P1 O3 Cu2 71.8(3) . . . 1_455 ?
O6 S1 O4 Cu1 169.12(18) . . . . ?
O7 S1 O4 Cu1 -69.2(2) . . . . ?
O5 S1 O4 Cu1 49.9(2) . . . . ?
O6 S1 O5 Cu2 178.2(2) . . . . ?
O7 S1 O5 Cu2 58.3(3) . . . . ?
O4 S1 O5 Cu2 -61.6(3) . . . . ?
O6 S1 O7 Cu1 -169.67(18) . . . 4_566 ?
O4 S1 O7 Cu1 68.4(2) . . . 4_566 ?
O5 S1 O7 Cu1 -50.6(2) . . . 4_566 ?
C2 N1 C1 P1 166.8(3) . . . . ?
O2 P1 C1 N1 177.2(3) . . . . ?
O3 P1 C1 N1 57.0(4) . . . . ?
O1 P1 C1 N1 -62.6(4) . . . . ?
C1 N1 C2 C4 40.1(6) . . . . ?
C1 N1 C2 C3 167.9(4) . . . . ?
N1 C2 C4 C5 -96.1(5) . . . . ?
C3 C2 C4 C5 140.6(5) . . . . ?
N1 C2 C4 C9 88.5(6) . . . . ?
C3 C2 C4 C9 -34.8(7) . . . . ?
C9 C4 C5 C6 0.9(8) . . . . ?
C2 C4 C5 C6 -174.7(5) . . . . ?
C4 C5 C6 C7 0.7(9) . . . . ?
C5 C6 C7 C8 -2.1(11) . . . . ?
C6 C7 C8 C9 1.8(13) . . . . ?
C7 C8 C9 C4 -0.2(13) . . . . ?
C5 C4 C9 C8 -1.1(10) . . . . ?
C2 C4 C9 C8 174.2(6) . . . . ?
